data_7000349
loop_
_publ_author_name
'Klap\"otke, Thomas M.'
'Stierstorfer, J\"org'

_publ_section_title
;
 Azidoformamidinium and 5-aminotetrazolium dinitramide---two highly
 energetic isomers with a balanced oxygen content
;
_journal_name_full 'Dalton Transactions'
_journal_paper_doi 10.1039/b811767e
_journal_year 2009
_chemical_formula_moiety 'C H4 N5, N3 O4, H2 O'
_chemical_formula_sum 'C H6 N8 O5'
_chemical_formula_weight 210.14
_chemical_name_common 'azidoformamidinium dinitramide monohydrate'
_chemical_name_systematic 'azidoformamidinium dinitramide monohydrate'
_space_group_IT_number 11
_symmetry_cell_setting monoclinic
_symmetry_Int_Tables_number 11
_symmetry_space_group_name_Hall '-P 2yb'
_symmetry_space_group_name_H-M 'P 1 21/m 1'
_atom_sites_solution_hydrogens geom
_atom_sites_solution_primary direct
_atom_sites_solution_secondary difmap
_audit_update_record 19.10.2007
_cell_angle_alpha 90.00
_cell_angle_beta 110.609(7)
_cell_angle_gamma 90.00
_cell_formula_units_Z 2
_cell_length_a 7.2806(8)
_cell_length_b 5.9376(7)
_cell_length_c 9.8324(5)
_cell_measurement_reflns_used 2020
_cell_measurement_temperature 100(2)
_cell_measurement_theta_max 32.5724
_cell_measurement_theta_min 4.0636
_cell_volume 397.85(7)
_computing_cell_refinement
;
CrysAlis RED, Oxford Diffraction Ltd.,
Version 1.171.27p5 beta (release 01-04-2005 CrysAlis171 .NET)
(compiled Apr 1 2005,17:53:34)
;
_computing_data_collection
;
CrysAlis CCD, Oxford Diffraction Ltd.,
Version 1.171.27p5 beta (release 01-04-2005 CrysAlis171 .NET)
(compiled Apr 1 2005,17:53:34)
;
_computing_data_reduction
;
CrysAlis RED, Oxford Diffraction Ltd.,
Version 1.171.27p5 beta (release 01-04-2005 CrysAlis171 .NET)
(compiled Apr 1 2005,17:53:34)
;
_computing_molecular_graphics
;
'ORTEP (M. N. Burnett, C. K. Johnson, ORTEP-III: Oak Ridge Thermal Ellipsoid
;
_computing_publication_material 'PLATON (A. L. Spek, Acta Crystallogr, Sect. A, 1990, 46, C34, 1995 version).'
_computing_structure_refinement 'SHELXL-97 (Sheldrick, 1997)'
_computing_structure_solution SIR-92
_diffrn_ambient_temperature 200
_diffrn_detector_area_resol_mean 15.9809
_diffrn_measured_fraction_theta_full 0.997
_diffrn_measured_fraction_theta_max 0.997
_diffrn_measurement_device 'CCD camera on \k-goniostat'
_diffrn_measurement_device_type KappaCCD
_diffrn_measurement_method omega-scan
_diffrn_orient_matrix_UB_11 0.0503858756
_diffrn_orient_matrix_UB_12 -0.0160434639
_diffrn_orient_matrix_UB_13 -0.0888142153
_diffrn_orient_matrix_UB_21 0.0321773413
_diffrn_orient_matrix_UB_22 0.0349948956
_diffrn_orient_matrix_UB_23 -0.0342644021
_diffrn_orient_matrix_UB_31 0.0773140057
_diffrn_orient_matrix_UB_32 -0.0031794607
_diffrn_orient_matrix_UB_33 0.0722863054
_diffrn_radiation_collimation 0.5
_diffrn_radiation_monochromator graphite
_diffrn_radiation_source 'fine-focus sealed tube'
_diffrn_radiation_type 'Mo K\a'
_diffrn_radiation_wavelength 0.71073
_diffrn_reflns_av_R_equivalents 0.0407
_diffrn_reflns_av_sigmaI/netI 0.0346
_diffrn_reflns_limit_h_max 9
_diffrn_reflns_limit_h_min -9
_diffrn_reflns_limit_k_max 7
_diffrn_reflns_limit_k_min -7
_diffrn_reflns_limit_l_max 12
_diffrn_reflns_limit_l_min -12
_diffrn_reflns_number 4540
_diffrn_reflns_theta_full 28.00
_diffrn_reflns_theta_max 28.00
_diffrn_reflns_theta_min 4.08
_diffrn_source_current 40
_diffrn_source_type 'Spellman generator'
_diffrn_source_voltage 50
_exptl_absorpt_coefficient_mu 0.168
_exptl_absorpt_correction_T_max 0.99000
_exptl_absorpt_correction_T_min 0.97273
_exptl_absorpt_correction_type multi-scan
_exptl_absorpt_process_details
;SCALE3 ABSPACK - An Oxford Diffraction program (1.0.4,gui:1.0.3)
(C) 2005 Oxford Diffraction Ltd.
;
_exptl_crystal_colour colorless
_exptl_crystal_density_diffrn 1.754
_exptl_crystal_density_method 'not measured'
_exptl_crystal_description blocks
_exptl_crystal_F_000 216
_exptl_crystal_size_max 0.09
_exptl_crystal_size_mid 0.09
_exptl_crystal_size_min 0.07
_refine_diff_density_max 0.309
_refine_diff_density_min -0.295
_refine_diff_density_rms 0.067
_refine_ls_extinction_method none
_refine_ls_goodness_of_fit_ref 0.923
_refine_ls_hydrogen_treatment refall
_refine_ls_matrix_type full
_refine_ls_number_parameters 103
_refine_ls_number_reflns 1051
_refine_ls_number_restraints 0
_refine_ls_restrained_S_all 0.923
_refine_ls_R_factor_all 0.0520
_refine_ls_R_factor_gt 0.0372
_refine_ls_shift/su_max 0.000
_refine_ls_shift/su_mean 0.000
_refine_ls_structure_factor_coef Fsqd
_refine_ls_weighting_scheme calc
_refine_ls_wR_factor_gt 0.0857
_refine_ls_wR_factor_ref 0.0911
_reflns_number_gt 703
_reflns_number_total 1051
_reflns_threshold_expression >2sigma(I)
_cod_data_source_file b811767e.txt
_cod_data_source_block cx343
_cod_original_sg_symbol_H-M 'P 21/m'
_cod_database_code 7000349

loop_
_symmetry_equiv_pos_as_xyz
'x, y, z'
'-x, y+1/2, -z'
'-x, -y, -z'
'x, -y-1/2, z'

loop_
_atom_site_label
_atom_site_type_symbol
_atom_site_fract_x
_atom_site_fract_y
_atom_site_fract_z
_atom_site_U_iso_or_equiv
_atom_site_adp_type
_atom_site_occupancy
_atom_site_symmetry_multiplicity
_atom_site_calc_flag
_atom_site_refinement_flags
_atom_site_disorder_assembly
_atom_site_disorder_group
N4 N 0.5752(3) 0.2500 0.2780(2) 0.0238(4) Uani 1 2 d S . .
N5 N 0.7592(3) 0.2500 0.1276(2) 0.0222(4) Uani 1 2 d S . .
N6 N 0.4329(2) 0.2500 0.02042(18) 0.0226(4) Uani 1 2 d S . .
N7 N 0.2640(2) 0.2500 0.02830(16) 0.0217(4) Uani 1 2 d S . .
N8 N 0.1056(2) 0.2500 0.01283(18) 0.0304(5) Uani 1 2 d S . .
C1 C 0.5927(3) 0.2500 0.1493(2) 0.0187(4) Uani 1 2 d S . .
O1 O -0.1341(2) 0.2500 0.60177(15) 0.0278(4) Uani 1 2 d S . .
O2 O 0.1817(2) 0.2500 0.71008(15) 0.0310(4) Uani 1 2 d S . .
O3 O 0.19141(19) 0.2500 0.31178(14) 0.0276(4) Uani 1 2 d S . .
O4 O 0.3726(2) 0.2500 0.53759(16) 0.0400(4) Uani 1 2 d S . .
N1 N 0.0331(2) 0.2500 0.45958(16) 0.0211(4) Uani 1 2 d S . .
N2 N 0.0362(2) 0.2500 0.60021(17) 0.0206(4) Uani 1 2 d S . .
N3 N 0.2126(2) 0.2500 0.44327(18) 0.0225(4) Uani 1 2 d S . .
O5 O 0.6758(3) 0.2500 -0.17597(17) 0.0339(4) Uani 1 2 d S . .
H51 H 0.560(4) 0.2500 -0.221(3) 0.027(6) Uiso 1 2 d S . .
H52 H 0.749(4) 0.2500 -0.234(3) 0.058(9) Uiso 1 2 d S . .
H5A H 0.861(4) 0.2500 0.196(3) 0.031(7) Uiso 1 2 d S . .
H4A H 0.669(3) 0.2500 0.346(3) 0.015(5) Uiso 1 2 d S . .
H4B H 0.466(4) 0.2500 0.281(3) 0.035(7) Uiso 1 2 d S . .
H5B H 0.749(3) 0.2500 0.042(3) 0.031(7) Uiso 1 2 d S . .

loop_
_atom_site_aniso_label
_atom_site_aniso_U_11
_atom_site_aniso_U_22
_atom_site_aniso_U_33
_atom_site_aniso_U_23
_atom_site_aniso_U_13
_atom_site_aniso_U_12
N4 0.0158(9) 0.0375(11) 0.0174(9) 0.000 0.0049(8) 0.000
N5 0.0162(9) 0.0331(10) 0.0166(9) 0.000 0.0050(7) 0.000
N6 0.0152(8) 0.0340(10) 0.0187(8) 0.000 0.0063(6) 0.000
N7 0.0211(9) 0.0297(9) 0.0149(8) 0.000 0.0072(7) 0.000
N8 0.0208(10) 0.0518(12) 0.0197(9) 0.000 0.0084(8) 0.000
C1 0.0188(10) 0.0174(9) 0.0195(10) 0.000 0.0060(8) 0.000
O1 0.0254(8) 0.0361(8) 0.0281(8) 0.000 0.0171(6) 0.000
O2 0.0312(8) 0.0458(9) 0.0148(7) 0.000 0.0065(6) 0.000
O3 0.0257(8) 0.0439(9) 0.0171(7) 0.000 0.0125(6) 0.000
O4 0.0180(8) 0.0768(12) 0.0227(8) 0.000 0.0041(7) 0.000
N1 0.0178(8) 0.0316(9) 0.0152(8) 0.000 0.0075(7) 0.000
N2 0.0245(9) 0.0208(8) 0.0187(9) 0.000 0.0102(7) 0.000
N3 0.0197(9) 0.0288(9) 0.0204(9) 0.000 0.0087(7) 0.000
O5 0.0210(9) 0.0606(11) 0.0206(8) 0.000 0.0081(7) 0.000

loop_
_atom_type_symbol
_atom_type_description
_atom_type_scat_dispersion_real
_atom_type_scat_dispersion_imag
_atom_type_scat_source
C C 0.0033 0.0016 'International Tables Vol C Tables 4.2.6.8 and 6.1.1.4'
H H 0.0000 0.0000 'International Tables Vol C Tables 4.2.6.8 and 6.1.1.4'
N N 0.0061 0.0033 'International Tables Vol C Tables 4.2.6.8 and 6.1.1.4'
O O 0.0106 0.0060 'International Tables Vol C Tables 4.2.6.8 and 6.1.1.4'

loop_
_exptl_crystal_face_index_h
_exptl_crystal_face_index_k
_exptl_crystal_face_index_l
_exptl_crystal_face_perp_dist
? ? ? ?

loop_
_geom_angle_atom_site_label_1
_geom_angle_atom_site_label_2
_geom_angle_atom_site_label_3
_geom_angle
_geom_angle_site_symmetry_1
_geom_angle_site_symmetry_3
_geom_angle_publ_flag
C1 N4 H4A 118.6(15) . . ?
C1 N4 H4B 118.1(19) . . ?
H4A N4 H4B 123(3) . . ?
C1 N5 H5A 119.7(17) . . ?
C1 N5 H5B 114.6(16) . . ?
H5A N5 H5B 126(2) . . ?
N7 N6 C1 117.85(16) . . ?
N8 N7 N6 169.33(18) . . ?
N5 C1 N4 124.65(19) . . ?
N5 C1 N6 112.31(18) . . ?
N4 C1 N6 123.04(18) . . ?
N3 N1 N2 115.99(14) . . ?
O2 N2 O1 123.23(16) . . ?
O2 N2 N1 126.41(16) . . ?
O1 N2 N1 110.37(15) . . ?
O4 N3 O3 122.06(17) . . ?
O4 N3 N1 127.72(16) . . ?
O3 N3 N1 110.22(15) . . ?
H51 O5 H52 113(3) . . ?

loop_
_geom_bond_atom_site_label_1
_geom_bond_atom_site_label_2
_geom_bond_distance
_geom_bond_site_symmetry_2
_geom_bond_publ_flag
N4 C1 1.315(3) . ?
N4 H4A 0.77(2) . ?
N4 H4B 0.81(3) . ?
N5 C1 1.303(3) . ?
N5 H5A 0.81(3) . ?
N5 H5B 0.82(2) . ?
N6 N7 1.259(2) . ?
N6 C1 1.386(3) . ?
N7 N8 1.109(2) . ?
O1 N2 1.246(2) . ?
O2 N2 1.218(2) . ?
O3 N3 1.247(2) . ?
O4 N3 1.207(2) . ?
N1 N3 1.372(2) . ?
N1 N2 1.375(2) . ?
O5 H51 0.80(3) . ?
O5 H52 0.91(3) . ?

loop_
_geom_contact_atom_site_label_1
_geom_contact_atom_site_label_2
_geom_contact_distance
_geom_contact_site_symmetry_1
_geom_contact_site_symmetry_2
_geom_contact_publ_flag
? ? ? ? ? ?

loop_
_geom_hbond_atom_site_label_D
_geom_hbond_atom_site_label_H
_geom_hbond_atom_site_label_A
_geom_hbond_distance_DH
_geom_hbond_distance_HA
_geom_hbond_distance_DA
_geom_hbond_angle_DHA
_geom_hbond_site_symmetry_A
O5 H51 O4 0.80(3) 2.29(2) 2.903(2) 135(2) 1_554
O5 H51 O2 0.80(3) 2.60(3) 3.370(2) 163(2) 1_554
O5 H52 O1 0.91(3) 2.07(3) 2.970(2) 169(3) 1_654
N5 H5A O3 0.81(3) 2.27(3) 3.028(2) 156(2) 1_655
N5 H5A N1 0.81(3) 2.45(3) 3.170(3) 149(2) 1_655
N4 H4A O1 0.77(2) 2.42(2) 3.142(2) 157(2) 1_655
N4 H4A N1 0.77(2) 2.49(2) 3.180(3) 150(2) 1_655
N4 H4B O3 0.81(3) 2.12(3) 2.927(3) 175(3) .
N5 H5B O5 0.82(2) 2.02(3) 2.829(3) 171(2) .

loop_
_geom_torsion_atom_site_label_1
_geom_torsion_atom_site_label_2
_geom_torsion_atom_site_label_3
_geom_torsion_atom_site_label_4
_geom_torsion
_geom_torsion_site_symmetry_1
_geom_torsion_site_symmetry_2
_geom_torsion_site_symmetry_3
_geom_torsion_site_symmetry_4
_geom_torsion_publ_flag
C1 N6 N7 N8 180.0 . . . . ?
N7 N6 C1 N5 180.0 . . . . ?
N7 N6 C1 N4 0.0 . . . . ?
N3 N1 N2 O2 0.0 . . . . ?
N3 N1 N2 O1 180.0 . . . . ?
N2 N1 N3 O4 0.0 . . . . ?
N2 N1 N3 O3 180.0 . . . . ?
